data_4035013
loop_
_publ_author_name
'Kohn, Daniel R.'
'Gawel, Przemyslaw'
'Xiong, Yaoyao'
'Christensen, Kirsten E.'
'Anderson, Harry L.'

_publ_section_title
;
 Synthesis of Polyynes Using Dicobalt Masking Groups.
;
_journal_issue 4
_journal_name_full 'The Journal of organic chemistry'
_journal_page_first 2077
_journal_page_last 2086
_journal_paper_doi 10.1021/acs.joc.7b03015
_journal_volume 83
_journal_year 2018
_chemical_formula_moiety 'C88 H86 Co4 O8 P4 Si2'
_chemical_formula_sum 'C88 H86 Co4 O8 P4 Si2'
_chemical_formula_weight 1687.44
_chemical_melting_point ?
_space_group_IT_number 2
_space_group_name_Hall '-P 1'
_space_group_name_H-M_alt 'P -1'
_symmetry_cell_setting triclinic
_symmetry_space_group_name_Hall '-P 1'
_symmetry_space_group_name_H-M 'P -1'
_atom_sites_solution_hydrogens difmap
_atom_sites_solution_primary other
_audit_creation_date 2017-04-06
_audit_creation_method CRYSTALS_ver_14.61_build_6156
_cell_angle_alpha 82.618(7)
_cell_angle_beta 84.683(8)
_cell_angle_gamma 81.577(7)
_cell_formula_units_Z 1
_cell_length_a 11.5368(11)
_cell_length_b 12.2121(10)
_cell_length_c 17.3928(18)
_cell_measurement_reflns_used 2706
_cell_measurement_temperature 100
_cell_measurement_theta_max 20
_cell_measurement_theta_min 2
_cell_volume 2397.1(4)
_computing_cell_refinement 'CrysAlisPro, (Agilent, 2011)'
_computing_data_collection 'SuperNova, (Oxford Diffraction, 2010)'
_computing_data_reduction 'CrysAlisPro, (Agilent, 2011)'
_computing_molecular_graphics 'CAMERON (Watkin et al., 1996)'
_computing_publication_material 'CRYSTALS (Betteridge et al., 2003)'
_computing_structure_refinement 'CRYSTALS (Betteridge et al., 2003)'
_computing_structure_solution 'Superflip (Palatinus & Chapuis, 2007)'
_diffrn_ambient_temperature 100
_diffrn_detector 'Pilatus 2M'
_diffrn_measured_fraction_theta_full 0.998
_diffrn_measured_fraction_theta_max 0.998
_diffrn_measurement_device 'Pilatus 2M detector on Crystal Logic diffractometer'
_diffrn_measurement_device_type 'Photon counting area detector'
_diffrn_measurement_method \w
_diffrn_radiation_monochromator Synchrotron
_diffrn_radiation_type Synchrotron
_diffrn_radiation_wavelength 0.68890
_diffrn_reflns_av_R_equivalents 0.113
_diffrn_reflns_av_sigmaI/netI 0.1813
_diffrn_reflns_limit_h_max 11
_diffrn_reflns_limit_h_min -11
_diffrn_reflns_limit_k_max 12
_diffrn_reflns_limit_k_min -12
_diffrn_reflns_limit_l_max 17
_diffrn_reflns_limit_l_min -17
_diffrn_reflns_number 19452
_diffrn_reflns_theta_full 20.181
_diffrn_reflns_theta_max 20.181
_diffrn_reflns_theta_min 1.645
_diffrn_source Synchrotron
_diffrn_standards_number 0
_exptl_absorpt_coefficient_mu 0.819
_exptl_absorpt_correction_T_max 0.98
_exptl_absorpt_correction_T_min 0.82
_exptl_absorpt_correction_type multi-scan
_exptl_absorpt_process_details 'CrysAlisPro, (Agilent, 2011)'
_exptl_crystal_colour clear_intense_red
_exptl_crystal_density_diffrn 1.169
_exptl_crystal_density_meas ?
_exptl_crystal_density_method 'not measured'
_exptl_crystal_description block
_exptl_crystal_F_000 874.000
_exptl_crystal_size_max 0.05
_exptl_crystal_size_mid 0.03
_exptl_crystal_size_min 0.02
_refine_diff_density_max 0.77
_refine_diff_density_min -0.56
_refine_ls_extinction_method None
_refine_ls_goodness_of_fit_ref 1.0096
_refine_ls_hydrogen_treatment mixed
_refine_ls_matrix_type full
_refine_ls_number_parameters 653
_refine_ls_number_reflns 5023
_refine_ls_number_restraints 820
_refine_ls_R_factor_all 0.0881
_refine_ls_R_factor_gt 0.0542
_refine_ls_shift/su_max 0.0006134
_refine_ls_shift/su_mean 0.0000427
_refine_ls_structure_factor_coef Fsqd
_refine_ls_weighting_details
;
 Method, part 1, Chebychev polynomial, (Watkin, 1994, Prince, 1982) 
 [weight] = 1.0/[A~0~*T~0~(x)+A~1~*T~1~(x) ... +A~n-1~]*T~n-1~(x)] 
 where A~i~ are the Chebychev coefficients listed below and x= Fcalc/Fmax 
 Method = Robust Weighting (Prince, 1982) 
 W = [weight] * [1-(deltaF/6*sigmaF)^2^]^2^ 
 A~i~ are: 
 55.3 73.8 33.1 8.34 
;
_refine_ls_weighting_scheme calc
_refine_ls_wR_factor_all 0.1335
_refine_ls_wR_factor_gt 0.1031
_refine_ls_wR_factor_ref 0.1335
_reflns_limit_h_max 11
_reflns_limit_h_min -11
_reflns_limit_k_max 12
_reflns_limit_k_min -12
_reflns_limit_l_max 17
_reflns_limit_l_min 0
_reflns_number_gt 3196
_reflns_number_total 5037
_reflns_threshold_expression I>2.0\s(I)
_oxford_diffrn_Wilson_B_factor 3.71
_oxford_diffrn_Wilson_scale 2.72
_oxford_refine_ls_r_factor_ref 0.0881
_oxford_refine_ls_scale 0.6285(13)
_oxford_reflns_number_all 5023
_oxford_reflns_threshold_expression_ref I>-10.0\s(I)
_oxford_structure_analysis_title DIA0254
_cod_data_source_file jo7b03015_si_002.cif
_cod_data_source_block 8
_cod_depositor_comments
;
The following automatic conversions were performed:

data item '_chemical_melting_point' value 'not measured' was changed
to '?' -- the value is undefined or not given.

data item '_atom_sites_solution_primary' value 'Other' was changed to
'other' in accordance with the
/home/data/users/saulius/crontab/automatic-downloads/current/ACS/lib/dictionaries/cif_core.dic
dictionary named 'cif_core.dic' version 2.4.2 last updated on
2011-04-26.

data item '_exptl_crystal_density_meas' value 'not measured' was
changed to '?' -- the value is perceived as not measured.

Automatic conversion script
Id: cif_fix_values 6909 2019-04-08 15:41:33Z antanas 
;
_cod_original_sg_symbol_H-M 'P -1 '
_cod_database_code 4035013
_platon_squeeze_void_probe_radius 1.20

loop_
_symmetry_equiv_pos_as_xyz
x,y,z
-x,-y,-z

loop_
_atom_site_label
_atom_site_type_symbol
_atom_site_fract_x
_atom_site_fract_y
_atom_site_fract_z
_atom_site_U_iso_or_equiv
_atom_site_occupancy
_atom_site_adp_type
_atom_site_refinement_flags_posn
_atom_site_refinement_flags_adp
_atom_site_refinement_flags_occupancy
_atom_site_disorder_assembly
_atom_site_disorder_group
C1 C 0.9018(7) 0.8462(6) 0.3830(4) 0.0426 1.0000 Uani . . . . .
C2 C 0.8043(7) 0.8408(6) 0.3446(4) 0.0439 1.0000 Uani . . . . .
Co3 Co 0.86523(9) 0.69338(8) 0.39536(5) 0.0431 1.0000 Uani . . . . .
Co4 Co 0.95067(9) 0.80380(8) 0.27965(5) 0.0458 1.0000 Uani . . . . .
P5 P 0.8889(2) 0.70406(17) 0.19661(10) 0.0524 1.0000 Uani D . . . .
C6 C 0.7458(7) 0.6638(6) 0.2345(4) 0.0484 1.0000 Uani . . . . .
P7 P 0.75570(18) 0.59771(16) 0.33593(11) 0.0467 1.0000 Uani D . . . .
C11 C 0.9984(8) 0.6010(6) 0.4112(4) 0.0446 1.0000 Uani . . . . .
O12 O 1.0858(5) 0.5442(4) 0.4209(3) 0.0521 1.0000 Uani . . . . .
C13 C 0.8000(7) 0.6870(6) 0.4930(4) 0.0453 1.0000 Uani . . . . .
O14 O 0.7649(5) 0.6851(4) 0.5570(3) 0.0597 1.0000 Uani . . . . .
C15 C 0.9426(8) 0.9337(7) 0.2219(4) 0.0563 1.0000 Uani . . . . .
O16 O 0.9316(6) 1.0215(5) 0.1874(3) 0.0717 1.0000 Uani . . . . .
C17 C 1.1069(9) 0.7662(8) 0.2812(5) 0.0642 1.0000 Uani . . . . .
O18 O 1.2075(6) 0.7491(6) 0.2837(4) 0.0889 1.0000 Uani . . . . .
C121 C 0.9689(15) 0.5708(10) 0.1710(8) 0.0568 0.48(5) Uani D . P 3 2
C122 C 0.940(3) 0.5228(17) 0.1071(14) 0.0592 0.48(5) Uani D . P 3 2
C123 C 0.991(3) 0.4163(13) 0.0931(13) 0.0633 0.48(5) Uani D . P 3 2
C124 C 1.073(2) 0.3548(10) 0.1415(14) 0.0640 0.48(5) Uani D . P 3 2
C125 C 1.1078(19) 0.4050(12) 0.2019(14) 0.0638 0.48(5) Uani D . P 3 2
C126 C 1.052(2) 0.5091(15) 0.2185(12) 0.0590 0.48(5) Uani D . P 3 2
C21 C 0.9836(14) 0.5738(9) 0.1775(7) 0.0564 0.52(5) Uani D . P 3 1
C22 C 0.965(2) 0.5153(14) 0.1162(12) 0.0577 0.52(5) Uani D . P 3 1
C23 C 1.029(3) 0.4121(11) 0.1059(11) 0.0615 0.52(5) Uani D . P 3 1
C24 C 1.114(2) 0.3632(11) 0.1570(12) 0.0641 0.52(5) Uani D . P 3 1
C25 C 1.1300(18) 0.4191(13) 0.2199(12) 0.0636 0.52(5) Uani D . P 3 1
C26 C 1.0705(17) 0.5252(14) 0.2274(11) 0.0594 0.52(5) Uani D . P 3 1
C41 C 0.5994(4) 0.6034(4) 0.3734(4) 0.0527 0.653(12) Uani D . P 2 1
C42 C 0.5429(6) 0.6943(6) 0.4106(4) 0.0568 0.653(12) Uani D . P 2 1
C43 C 0.4256(6) 0.6979(7) 0.4392(4) 0.0641 0.653(12) Uani D . P 2 1
C44 C 0.3646(5) 0.6107(9) 0.4317(5) 0.0671 0.653(12) Uani D . P 2 1
C45 C 0.4185(6) 0.5203(8) 0.3950(5) 0.0655 0.653(12) Uani D . P 2 1
C46 C 0.5357(6) 0.5163(6) 0.3659(4) 0.0588 0.653(12) Uani D . P 2 1
C141 C 0.5982(6) 0.6004(7) 0.3689(4) 0.0521 0.347(12) Uani D . P 2 2
C142 C 0.5471(8) 0.6661(8) 0.4268(5) 0.0552 0.347(12) Uani D . P 2 2
C143 C 0.4275(9) 0.6711(10) 0.4495(7) 0.0603 0.347(12) Uani D . P 2 2
C144 C 0.3584(7) 0.6119(12) 0.4141(8) 0.0629 0.347(12) Uani D . P 2 2
C145 C 0.4070(8) 0.5465(11) 0.3568(8) 0.0615 0.347(12) Uani D . P 2 2
C146 C 0.5265(7) 0.5412(8) 0.3337(6) 0.0573 0.347(12) Uani D . P 2 2
C51 C 0.8048(7) 0.4496(6) 0.3305(4) 0.0520 1.0000 Uani . . . . .
C52 C 0.8539(7) 0.3868(7) 0.3958(4) 0.0558 1.0000 Uani . . . . .
C53 C 0.8915(8) 0.2729(7) 0.3977(4) 0.0662 1.0000 Uani . . . . .
C54 C 0.8805(8) 0.2187(7) 0.3337(5) 0.0690 1.0000 Uani . . . . .
C55 C 0.8285(8) 0.2780(7) 0.2690(5) 0.0676 1.0000 Uani . . . . .
C56 C 0.7913(7) 0.3923(7) 0.2664(4) 0.0598 1.0000 Uani . . . . .
C61 C 0.9401(7) 0.9153(6) 0.4328(4) 0.0460 1.0000 Uani . . . . .
C62 C 0.9797(7) 0.9684(6) 0.4758(4) 0.0431 1.0000 Uani . . . . .
C81 C 0.6937(8) 0.9039(7) 0.3275(4) 0.0482 1.0000 Uani . . . . .
C82 C 0.6023(8) 0.9574(7) 0.3091(4) 0.0549 1.0000 Uani . . . . .
Si83 Si 0.4668(2) 1.0476(2) 0.28067(13) 0.0648 1.0000 Uani . U . . .
C84 C 0.3375(8) 0.9929(9) 0.3408(5) 0.0806 1.0000 Uani . . . . .
C85 C 0.2171(8) 1.0527(10) 0.3120(6) 0.1115 1.0000 Uani . . . . .
C86 C 0.3432(9) 0.9981(9) 0.4306(5) 0.1017 1.0000 Uani . . . . .
C87 C 0.4525(9) 1.0342(8) 0.1739(5) 0.0778 1.0000 Uani . . . . .
C88 C 0.4279(9) 0.9146(8) 0.1637(5) 0.0920 1.0000 Uani . . . . .
C89 C 0.5639(9) 1.0692(9) 0.1225(5) 0.0970 1.0000 Uani . . . . .
C190 C 0.438(5) 1.195(4) 0.306(2) 0.0871 0.30(2) Uani D U P 1 2
C191 C 0.516(8) 1.201(14) 0.372(4) 0.0809 0.30(2) Uani D U P 1 2
C192 C 0.489(5) 1.269(4) 0.237(3) 0.0973 0.30(2) Uani D U P 1 2
C90 C 0.503(2) 1.1905(14) 0.2920(12) 0.0871 0.70(2) Uani D U P 1 1
C91 C 0.537(4) 1.206(6) 0.3734(17) 0.0809 0.70(2) Uani D U P 1 1
C92 C 0.424(2) 1.2901(14) 0.2514(13) 0.0973 0.70(2) Uani D U P 1 1
C31 C 0.8592(12) 0.7766(16) 0.0998(6) 0.0475 0.40(4) Uani D . P 4 1
C131 C 0.8753(8) 0.7764(10) 0.0984(4) 0.0607 0.60(4) Uani D . P 4 2
C32 C 0.7497(12) 0.779(2) 0.0710(7) 0.0505 0.40(4) Uani D . P 4 1
C132 C 0.7646(11) 0.8107(18) 0.0708(6) 0.0673 0.60(4) Uani D . P 4 2
C33 C 0.7261(18) 0.839(2) -0.0022(8) 0.0522 0.40(4) Uani D . P 4 1
C133 C 0.7545(17) 0.8721(18) -0.0033(6) 0.0688 0.60(4) Uani D . P 4 2
C34 C 0.810(3) 0.8963(17) -0.0459(8) 0.0518 0.40(4) Uani D . P 4 1
C134 C 0.852(2) 0.9037(13) -0.0479(6) 0.0647 0.60(4) Uani D . P 4 2
C35 C 0.920(3) 0.8879(19) -0.0182(7) 0.0528 0.40(4) Uani D . P 4 1
C135 C 0.9624(19) 0.8665(16) -0.0203(6) 0.0656 0.60(4) Uani D . P 4 2
C36 C 0.9442(19) 0.831(2) 0.0558(7) 0.0497 0.40(4) Uani D . P 4 1
C136 C 0.9742(13) 0.8030(18) 0.0530(5) 0.0635 0.60(4) Uani D . P 4 2
H61 H 0.6881 0.7303 0.2346 0.0580 1.0000 Uiso R . . . .
H62 H 0.7215 0.6130 0.2021 0.0579 1.0000 Uiso R . . . .
H1221 H 0.8865 0.5631 0.0742 0.0709 0.48(5) Uiso R . P 3 2
H1231 H 0.9699 0.3853 0.0510 0.0761 0.48(5) Uiso R . P 3 2
H1241 H 1.1043 0.2818 0.1338 0.0770 0.48(5) Uiso R . P 3 2
H1251 H 1.1690 0.3684 0.2312 0.0759 0.48(5) Uiso R . P 3 2
H1261 H 1.0711 0.5386 0.2619 0.0710 0.48(5) Uiso R . P 3 2
H221 H 0.9075 0.5461 0.0826 0.0689 0.52(5) Uiso R . P 3 1
H231 H 1.0165 0.3751 0.0644 0.0740 0.52(5) Uiso R . P 3 1
H241 H 1.1593 0.2948 0.1492 0.0770 0.52(5) Uiso R . P 3 1
H251 H 1.1811 0.3844 0.2568 0.0759 0.52(5) Uiso R . P 3 1
H261 H 1.0888 0.5650 0.2661 0.0719 0.52(5) Uiso R . P 3 1
H421 H 0.5847 0.7516 0.4174 0.0670 0.653(12) Uiso R . P 2 1
H431 H 0.3868 0.7620 0.4600 0.0750 0.653(12) Uiso R . P 2 1
H441 H 0.2884 0.6097 0.4554 0.0781 0.653(12) Uiso R . P 2 1
H451 H 0.3761 0.4630 0.3888 0.0761 0.653(12) Uiso R . P 2 1
H461 H 0.5732 0.4543 0.3427 0.0679 0.653(12) Uiso R . P 2 1
H1421 H 0.5931 0.7086 0.4489 0.0650 0.347(12) Uiso R . P 2 2
H1431 H 0.3957 0.7108 0.4908 0.0689 0.347(12) Uiso R . P 2 2
H1441 H 0.2771 0.6224 0.4253 0.0720 0.347(12) Uiso R . P 2 2
H1451 H 0.3607 0.5024 0.3367 0.0720 0.347(12) Uiso R . P 2 2
H1461 H 0.5582 0.4994 0.2937 0.0681 0.347(12) Uiso R . P 2 2
H521 H 0.8621 0.4219 0.4391 0.0669 1.0000 Uiso R . . . .
H531 H 0.9249 0.2336 0.4415 0.0789 1.0000 Uiso R . . . .
H541 H 0.9072 0.1423 0.3339 0.0830 1.0000 Uiso R . . . .
H551 H 0.8188 0.2412 0.2265 0.0810 1.0000 Uiso R . . . .
H561 H 0.7580 0.4308 0.2223 0.0719 1.0000 Uiso R . . . .
H841 H 0.3424 0.9133 0.3335 0.0971 1.0000 Uiso R . . . .
H851 H 0.1549 1.0139 0.3378 0.1669 1.0000 Uiso R . . . .
H852 H 0.2048 1.1285 0.3239 0.1669 1.0000 Uiso R . . . .
H853 H 0.2184 1.0512 0.2563 0.1668 1.0000 Uiso R . . . .
H861 H 0.2740 0.9748 0.4589 0.1530 1.0000 Uiso R . . . .
H862 H 0.3505 1.0733 0.4396 0.1530 1.0000 Uiso R . . . .
H863 H 0.4108 0.9488 0.4488 0.1530 1.0000 Uiso R . . . .
H881 H 0.4215 0.9091 0.1096 0.1380 1.0000 Uiso R . . . .
H882 H 0.4916 0.8599 0.1826 0.1378 1.0000 Uiso R . . . .
H883 H 0.3558 0.8991 0.1933 0.1380 1.0000 Uiso R . . . .
H891 H 0.5537 1.0672 0.0680 0.1460 1.0000 Uiso R . . . .
H892 H 0.5749 1.1445 0.1314 0.1460 1.0000 Uiso R . . . .
H893 H 0.6325 1.0174 0.1372 0.1461 1.0000 Uiso R . . . .
H1901 H 0.3548 1.2194 0.3213 0.1010 0.30(2) Uiso R . P 1 2
H1911 H 0.4752 1.2439 0.4118 0.1260 0.30(2) Uiso R . P 1 2
H1912 H 0.5825 1.2352 0.3497 0.1260 0.30(2) Uiso R . P 1 2
H1913 H 0.5421 1.1268 0.3958 0.1260 0.30(2) Uiso R . P 1 2
H1921 H 0.5027 1.3462 0.2614 0.1400 0.30(2) Uiso R . P 1 2
H1922 H 0.5730 1.2203 0.2155 0.1400 0.30(2) Uiso R . P 1 2
H1923 H 0.4211 1.2859 0.1922 0.1399 0.30(2) Uiso R . P 1 2
H901 H 0.5786 1.1934 0.2608 0.1010 0.70(2) Uiso R . P 1 1
H913 H 0.5495 1.2820 0.3745 0.1259 0.70(2) Uiso R . P 1 1
H912 H 0.6075 1.1573 0.3874 0.1259 0.70(2) Uiso R . P 1 1
H911 H 0.4734 1.1890 0.4105 0.1260 0.70(2) Uiso R . P 1 1
H921 H 0.4539 1.3591 0.2544 0.1400 0.70(2) Uiso R . P 1 1
H922 H 0.3459 1.2925 0.2778 0.1400 0.70(2) Uiso R . P 1 1
H923 H 0.4200 1.2796 0.1970 0.1399 0.70(2) Uiso R . P 1 1
H321 H 0.6921 0.7419 0.0995 0.0610 0.40(4) Uiso R . P 4 1
H1321 H 0.6969 0.7937 0.1008 0.0810 0.60(4) Uiso . . P 4 2
H331 H 0.6529 0.8398 -0.0213 0.0630 0.40(4) Uiso R . P 4 1
H1331 H 0.6808 0.8927 -0.0224 0.0830 0.60(4) Uiso . . P 4 2
H341 H 0.7920 0.9394 -0.0928 0.0620 0.40(4) Uiso R . P 4 1
H1341 H 0.8452 0.9491 -0.0950 0.0780 0.60(4) Uiso . . P 4 2
H351 H 0.9794 0.9205 -0.0491 0.0630 0.40(4) Uiso R . P 4 1
H1351 H 1.0297 0.8844 -0.0507 0.0789 0.60(4) Uiso . . P 4 2
H361 H 1.0171 0.8302 0.0750 0.0600 0.40(4) Uiso R . P 4 1
H1361 H 1.0486 0.7784 0.0709 0.0759 0.60(4) Uiso . . P 4 2
H871 H 0.3843 1.0880 0.1572 0.0931 1.0000 Uiso R . . . .

loop_
_atom_site_aniso_label
_atom_site_aniso_U_11
_atom_site_aniso_U_22
_atom_site_aniso_U_33
_atom_site_aniso_U_23
_atom_site_aniso_U_13
_atom_site_aniso_U_12
C1 0.061(5) 0.045(5) 0.026(4) -0.008(3) -0.008(4) -0.013(4)
C2 0.058(5) 0.044(5) 0.032(4) -0.007(3) -0.006(4) -0.011(4)
Co3 0.0580(7) 0.0456(6) 0.0284(5) -0.0079(5) -0.0125(5) -0.0068(5)
Co4 0.0640(7) 0.0476(7) 0.0282(5) -0.0084(5) -0.0083(5) -0.0094(5)
P5 0.0840(16) 0.0486(12) 0.0270(10) -0.0075(9) -0.0117(10) -0.0103(11)
C6 0.076(6) 0.045(5) 0.027(4) -0.006(3) -0.014(4) -0.010(4)
P7 0.0663(14) 0.0436(12) 0.0326(11) -0.0031(9) -0.0194(10) -0.0070(10)
C11 0.075(6) 0.036(5) 0.024(4) -0.003(3) -0.011(4) -0.009(4)
O12 0.059(4) 0.054(4) 0.044(3) -0.004(3) -0.014(3) -0.005(3)
C13 0.065(5) 0.046(5) 0.026(4) 0.000(4) -0.010(4) -0.009(4)
O14 0.074(4) 0.069(4) 0.035(3) -0.009(3) 0.001(3) -0.006(3)
C15 0.092(7) 0.047(5) 0.031(4) -0.005(4) -0.005(4) -0.014(5)
O16 0.119(5) 0.051(4) 0.043(3) -0.002(3) 0.005(3) -0.013(4)
C17 0.064(6) 0.077(7) 0.053(5) -0.006(5) -0.007(5) -0.016(5)
O18 0.075(5) 0.106(6) 0.082(5) 0.003(4) 0.000(4) -0.016(4)
C121 0.085(5) 0.055(5) 0.034(5) -0.018(4) -0.015(4) -0.006(4)
C122 0.088(7) 0.062(6) 0.034(6) -0.023(5) -0.017(5) -0.004(6)
C123 0.090(8) 0.067(6) 0.038(6) -0.026(5) -0.022(6) 0.000(6)
C124 0.092(8) 0.065(7) 0.042(7) -0.032(5) -0.026(6) 0.002(6)
C125 0.093(8) 0.062(6) 0.043(7) -0.033(5) -0.026(6) 0.003(6)
C126 0.090(7) 0.057(6) 0.036(6) -0.028(5) -0.021(5) 0.000(6)
C21 0.098(5) 0.043(4) 0.030(4) -0.008(4) -0.011(4) -0.012(4)
C22 0.103(7) 0.044(5) 0.028(5) -0.006(5) -0.013(5) -0.010(5)
C23 0.110(8) 0.048(6) 0.031(6) -0.014(5) -0.016(6) -0.009(6)
C24 0.115(8) 0.049(6) 0.034(6) -0.020(5) -0.022(6) -0.007(6)
C25 0.116(8) 0.046(6) 0.035(6) -0.021(5) -0.020(6) -0.006(6)
C26 0.108(7) 0.041(5) 0.033(6) -0.013(5) -0.016(5) -0.009(5)
C41 0.065(4) 0.060(4) 0.036(4) 0.004(4) -0.016(4) -0.019(4)
C42 0.063(5) 0.067(5) 0.042(5) 0.007(4) -0.012(4) -0.017(5)
C43 0.064(5) 0.081(6) 0.048(5) 0.004(5) -0.013(5) -0.017(5)
C44 0.066(5) 0.086(6) 0.050(5) 0.003(5) -0.009(5) -0.022(5)
C45 0.071(5) 0.081(6) 0.049(5) 0.001(5) -0.012(4) -0.027(5)
C46 0.071(5) 0.070(5) 0.041(5) -0.003(4) -0.014(4) -0.024(4)
C141 0.065(4) 0.057(5) 0.038(5) -0.001(5) -0.023(5) -0.011(5)
C142 0.065(6) 0.063(7) 0.042(6) -0.001(6) -0.021(6) -0.013(7)
C143 0.065(7) 0.071(8) 0.046(7) 0.002(6) -0.023(6) -0.009(7)
C144 0.067(7) 0.075(8) 0.048(7) 0.003(6) -0.027(6) -0.009(7)
C145 0.069(7) 0.072(8) 0.045(7) 0.004(6) -0.030(6) -0.008(7)
C146 0.070(6) 0.065(7) 0.041(7) -0.004(6) -0.029(6) -0.009(6)
C51 0.085(6) 0.037(5) 0.033(4) 0.002(4) -0.011(4) -0.007(4)
C52 0.078(6) 0.055(6) 0.037(5) -0.004(4) -0.019(4) -0.010(5)
C53 0.101(7) 0.054(6) 0.042(5) -0.002(4) -0.027(5) 0.002(5)
C54 0.099(7) 0.048(5) 0.063(6) -0.014(5) -0.025(5) 0.001(5)
C55 0.104(7) 0.056(6) 0.050(5) -0.012(4) -0.018(5) -0.019(5)
C56 0.083(6) 0.060(6) 0.042(5) -0.014(4) -0.016(4) -0.016(5)
C61 0.064(5) 0.033(4) 0.042(5) 0.002(4) -0.015(4) -0.006(4)
C62 0.058(5) 0.031(4) 0.042(5) -0.006(3) -0.006(4) -0.009(4)
C81 0.066(6) 0.054(5) 0.029(4) -0.015(4) -0.011(4) -0.008(5)
C82 0.069(6) 0.058(5) 0.033(4) 0.006(4) -0.017(4) 0.007(5)
Si83 0.0776(18) 0.0745(18) 0.0396(13) -0.0104(12) -0.0194(12) 0.0114(14)
C84 0.081(7) 0.099(8) 0.056(6) -0.003(5) -0.023(5) 0.013(6)
C85 0.073(7) 0.145(11) 0.105(9) 0.010(8) -0.018(6) 0.008(7)
C86 0.116(9) 0.118(9) 0.049(6) 0.006(6) 0.000(6) 0.038(7)
C87 0.087(7) 0.099(8) 0.045(5) -0.010(5) -0.023(5) 0.008(6)
C88 0.123(9) 0.090(8) 0.072(7) -0.029(6) -0.040(6) -0.009(7)
C89 0.103(8) 0.145(10) 0.038(5) -0.019(6) -0.004(5) 0.006(7)
C190 0.105(13) 0.082(7) 0.073(8) -0.015(6) -0.045(10) 0.022(10)
C191 0.093(15) 0.088(7) 0.065(6) -0.024(6) -0.030(8) 0.005(12)
C192 0.119(17) 0.071(10) 0.101(11) -0.005(8) -0.047(13) 0.010(11)
C90 0.105(13) 0.082(7) 0.073(8) -0.015(6) -0.045(10) 0.022(10)
C91 0.093(15) 0.088(7) 0.065(6) -0.024(6) -0.030(8) 0.005(12)
C92 0.119(17) 0.071(10) 0.101(11) -0.005(8) -0.047(13) 0.010(11)
C31 0.075(5) 0.044(5) 0.027(4) -0.012(4) -0.009(4) -0.010(5)
C131 0.101(5) 0.049(4) 0.033(4) -0.005(4) -0.008(4) -0.013(4)
C32 0.076(7) 0.047(7) 0.030(6) -0.008(5) -0.009(5) -0.010(6)
C132 0.108(6) 0.053(6) 0.038(5) 0.008(4) -0.006(5) -0.014(5)
C33 0.075(8) 0.050(7) 0.033(6) -0.006(5) -0.006(6) -0.012(6)
C133 0.110(7) 0.056(6) 0.040(5) 0.008(5) -0.012(5) -0.019(6)
C34 0.073(8) 0.052(7) 0.031(6) -0.007(6) -0.006(6) -0.010(6)
C134 0.108(7) 0.054(6) 0.036(5) 0.001(5) -0.015(5) -0.022(6)
C35 0.071(8) 0.053(7) 0.034(6) -0.007(6) -0.002(6) -0.009(6)
C135 0.107(7) 0.052(6) 0.041(5) -0.004(5) -0.010(5) -0.018(5)
C36 0.073(7) 0.046(7) 0.032(6) -0.011(5) -0.004(5) -0.008(6)
C136 0.103(6) 0.050(6) 0.039(5) -0.003(4) -0.008(5) -0.019(5)

loop_
_atom_type_symbol
_atom_type_scat_dispersion_real
_atom_type_scat_dispersion_imag
_atom_type_scat_Cromer_Mann_a1
_atom_type_scat_Cromer_Mann_b1
_atom_type_scat_Cromer_Mann_a2
_atom_type_scat_Cromer_Mann_b2
_atom_type_scat_Cromer_Mann_a3
_atom_type_scat_Cromer_Mann_b3
_atom_type_scat_Cromer_Mann_a4
_atom_type_scat_Cromer_Mann_b4
_atom_type_scat_Cromer_Mann_c
_atom_type_scat_source
C 0.0020 0.0020 2.3100 20.8439 1.0200 10.2075 1.5886 0.5687 0.8650 51.6512 0.2156 'International Tables Vol C 4.2.6.8 and 6.1.1.4'
H 0.0000 0.0000 0.4930 10.5109 0.3229 26.1257 0.1402 3.1424 0.0408 57.7998 0.0030 'International Tables Vol C 4.2.6.8 and 6.1.1.4'
Co 0.2980 0.9220 12.2841 4.2791 7.3409 0.2784 4.0034 13.5359 2.3488 71.1692 1.0118 'International Tables Vol C 4.2.6.8 and 6.1.1.4'
O 0.0070 0.0060 3.0485 13.2771 2.2868 5.7011 1.5463 0.3239 0.8670 32.9089 0.2508 'International Tables Vol C 4.2.6.8 and 6.1.1.4'
P 0.0850 0.0890 6.4345 1.9067 4.1791 27.1570 1.7800 0.5260 1.4908 68.1645 1.1149 'International Tables Vol C 4.2.6.8 and 6.1.1.4'
Si 0.0670 0.0660 6.2915 2.4386 3.0353 32.3337 1.9891 0.6785 1.5410 81.6937 1.1407 'International Tables Vol C 4.2.6.8 and 6.1.1.4'
Cl 0.1250 0.1500 11.4604 0.0104 7.1964 1.1662 6.2556 18.5194 1.6455 47.7784 -9.5574 'International Tables Vol C 4.2.6.8 and 6.1.1.4'

loop_
_geom_angle_atom_site_label_1
_geom_angle_site_symmetry_1
_geom_angle_atom_site_label_2
_geom_angle_atom_site_label_3
_geom_angle
_geom_angle_publ_flag
C2 . C1 Co3 69.8(4) yes
C2 . C1 Co4 70.5(4) yes
Co3 . C1 Co4 79.1(3) yes
C2 . C1 C61 138.8(7) yes
Co3 . C1 C61 134.7(5) yes
Co4 . C1 C61 135.9(6) yes
C1 . C2 Co3 69.1(4) yes
C1 . C2 Co4 68.5(4) yes
Co3 . C2 Co4 78.3(3) yes
C1 . C2 C81 140.6(7) yes
Co3 . C2 C81 138.5(6) yes
Co4 . C2 C81 132.5(5) yes
C2 . Co3 C1 41.0(3) yes
C2 . Co3 Co4 51.0(2) yes
C1 . Co3 Co4 50.28(19) yes
C2 . Co3 P7 95.9(2) yes
C1 . Co3 P7 135.8(2) yes
Co4 . Co3 P7 99.26(6) yes
C2 . Co3 C11 142.5(3) yes
C1 . Co3 C11 108.2(3) yes
Co4 . Co3 C11 94.4(2) yes
P7 . Co3 C11 105.0(2) yes
C2 . Co3 C13 105.7(3) yes
C1 . Co3 C13 99.0(3) yes
Co4 . Co3 C13 149.2(2) yes
P7 . Co3 C13 103.6(2) yes
C11 . Co3 C13 99.4(3) yes
C2 . Co4 C1 41.0(3) yes
C2 . Co4 Co3 50.7(2) yes
C1 . Co4 Co3 50.6(2) yes
C2 . Co4 P5 100.9(2) yes
C1 . Co4 P5 137.5(2) yes
Co3 . Co4 P5 93.22(7) yes
C2 . Co4 C15 95.6(3) yes
C1 . Co4 C15 102.3(3) yes
Co3 . Co4 C15 145.9(3) yes
P5 . Co4 C15 99.1(2) yes
C2 . Co4 C17 144.1(3) yes
C1 . Co4 C17 103.9(3) yes
Co3 . Co4 C17 105.4(3) yes
P5 . Co4 C17 107.4(3) yes
C15 . Co4 C17 101.0(4) yes
Co4 . P5 C6 109.1(2) yes
Co4 . P5 C21 116.5(4) yes
C6 . P5 C21 106.0(7) yes
Co4 . P5 C31 116.4(6) yes
C6 . P5 C31 102.9(4) yes
C21 . P5 C31 104.7(8) yes
Co4 . P5 C6 109.1(2) yes
Co4 . P5 C121 123.3(4) yes
C6 . P5 C121 101.6(7) yes
Co4 . P5 C31 116.4(6) yes
C6 . P5 C31 102.9(4) yes
C121 . P5 C31 100.9(8) yes
Co4 . P5 C6 109.1(2) yes
Co4 . P5 C21 116.5(4) yes
C6 . P5 C21 106.0(7) yes
Co4 . P5 C131 114.3(4) yes
C6 . P5 C131 108.6(4) yes
C21 . P5 C131 101.8(6) yes
Co4 . P5 C6 109.1(2) yes
Co4 . P5 C121 123.3(4) yes
C6 . P5 C121 101.6(7) yes
Co4 . P5 C131 114.3(4) yes
C6 . P5 C131 108.6(4) yes
C121 . P5 C131 98.6(6) yes
P5 . C6 P7 109.2(4) yes
P5 . C6 H61 109.0 no
P7 . C6 H61 108.2 no
P5 . C6 H62 110.3 no
P7 . C6 H62 110.7 no
H61 . C6 H62 109.4 no
C6 . P7 Co3 107.9(2) yes
C6 . P7 C41 102.8(3) yes
Co3 . P7 C41 115.83(18) yes
C6 . P7 C51 106.4(3) yes
Co3 . P7 C51 118.4(3) yes
C41 . P7 C51 104.1(3) yes
C6 . P7 Co3 107.9(2) yes
C6 . P7 C141 100.9(4) yes
Co3 . P7 C141 118.6(3) yes
C6 . P7 C51 106.4(3) yes
Co3 . P7 C51 118.4(3) yes
C141 . P7 C51 102.7(4) yes
Co3 . C11 O12 178.0(7) yes
Co3 . C13 O14 175.3(7) yes
Co4 . C15 O16 175.6(7) yes
Co4 . C17 O18 175.3(9) yes
P5 . C121 C122 120.94(6) yes
P5 . C121 C126 120.93(6) yes
C122 . C121 C126 117.88(6) yes
C121 . C122 C123 120.96(6) yes
C121 . C122 H1221 119.3 no
C123 . C122 H1221 119.8 no
C122 . C123 C124 120.70(6) yes
C122 . C123 H1231 119.7 no
C124 . C123 H1231 119.6 no
C123 . C124 C125 118.44(6) yes
C123 . C124 H1241 120.8 no
C125 . C124 H1241 120.7 no
C124 . C125 C126 120.70(6) yes
C124 . C125 H1251 119.6 no
C126 . C125 H1251 119.7 no
C121 . C126 C125 120.97(6) yes
C121 . C126 H1261 119.2 no
C125 . C126 H1261 119.9 no
P5 . C21 C22 120.96(6) yes
P5 . C21 C26 120.95(6) yes
C22 . C21 C26 117.89(6) yes
C21 . C22 C23 120.97(6) yes
C21 . C22 H221 119.1 no
C23 . C22 H221 119.9 no
C22 . C23 C24 120.71(6) yes
C22 . C23 H231 119.7 no
C24 . C23 H231 119.6 no
C23 . C24 C25 118.45(6) yes
C23 . C24 H241 120.6 no
C25 . C24 H241 120.9 no
C24 . C25 C26 120.70(6) yes
C24 . C25 H251 119.2 no
C26 . C25 H251 120.1 no
C21 . C26 C25 120.96(6) yes
C21 . C26 H261 119.4 no
C25 . C26 H261 119.7 no
P7 . C41 C42 120.61(5) yes
P7 . C41 C46 120.64(5) yes
C42 . C41 C46 118.74(5) yes
C41 . C42 C43 120.45(6) yes
C41 . C42 H421 119.7 no
C43 . C42 H421 119.8 no
C42 . C43 C44 119.88(6) yes
C42 . C43 H431 119.6 no
C44 . C43 H431 120.4 no
C43 . C44 C45 120.63(6) yes
C43 . C44 H441 119.7 no
C45 . C44 H441 119.5 no
C44 . C45 C46 119.87(6) yes
C44 . C45 H451 120.1 no
C46 . C45 H451 120.0 no
C41 . C46 C45 120.43(6) yes
C41 . C46 H461 119.4 no
C45 . C46 H461 120.2 no
P7 . C141 C142 120.60(6) yes
P7 . C141 C146 120.60(6) yes
C142 . C141 C146 118.72(5) yes
C141 . C142 C143 120.44(6) yes
C141 . C142 H1421 119.5 no
C143 . C142 H1421 120.0 no
C142 . C143 C144 119.87(6) yes
C142 . C143 H1431 119.5 no
C144 . C143 H1431 120.5 no
C143 . C144 C145 120.63(6) yes
C143 . C144 H1441 119.2 no
C145 . C144 H1441 119.9 no
C144 . C145 C146 119.88(6) yes
C144 . C145 H1451 119.5 no
C146 . C145 H1451 120.5 no
C141 . C146 C145 120.45(6) yes
C141 . C146 H1461 120.0 no
C145 . C146 H1461 119.6 no
P7 . C51 C52 117.7(6) yes
P7 . C51 C56 124.6(6) yes
C52 . C51 C56 117.7(7) yes
C51 . C52 C53 121.8(7) yes
C51 . C52 H521 119.4 no
C53 . C52 H521 118.8 no
C52 . C53 C54 119.8(7) yes
C52 . C53 H531 119.9 no
C54 . C53 H531 120.2 no
C53 . C54 C55 119.8(8) yes
C53 . C54 H541 120.6 no
C55 . C54 H541 119.6 no
C54 . C55 C56 120.7(7) yes
C54 . C55 H551 119.8 no
C56 . C55 H551 119.4 no
C51 . C56 C55 120.2(7) yes
C51 . C56 H561 120.3 no
C55 . C56 H561 119.5 no
C1 . C61 C62 175.3(8) yes
C62 2_776 C62 C61 177.6(10) yes
C2 . C81 C82 176.6(8) yes
C81 . C82 Si83 176.4(8) yes
C82 . Si83 C84 108.4(4) yes
C82 . Si83 C87 107.0(4) yes
C84 . Si83 C87 108.7(4) yes
C82 . Si83 C90 101.6(6) yes
C84 . Si83 C90 119.7(9) yes
C87 . Si83 C90 110.6(7) yes
C82 . Si83 C84 108.4(4) yes
C82 . Si83 C87 107.0(4) yes
C84 . Si83 C87 108.7(4) yes
C82 . Si83 C190 119.7(16) yes
C84 . Si83 C190 97.9(15) yes
C87 . Si83 C190 114.4(12) yes
Si83 . C84 C85 112.0(6) yes
Si83 . C84 C86 112.4(7) yes
C85 . C84 C86 111.3(8) yes
Si83 . C84 H841 106.8 no
C85 . C84 H841 107.1 no
C86 . C84 H841 106.9 no
C84 . C85 H851 109.1 no
C84 . C85 H852 109.6 no
H851 . C85 H852 109.5 no
C84 . C85 H853 108.9 no
H851 . C85 H853 109.7 no
H852 . C85 H853 110.0 no
C84 . C86 H861 110.2 no
C84 . C86 H862 109.7 no
H861 . C86 H862 110.1 no
C84 . C86 H863 109.4 no
H861 . C86 H863 108.7 no
H862 . C86 H863 108.9 no
Si83 . C87 C88 110.8(6) yes
Si83 . C87 C89 110.4(6) yes
C88 . C87 C89 113.0(8) yes
Si83 . C87 H871 107.1 no
C88 . C87 H871 108.2 no
C89 . C87 H871 107.0 no
C87 . C88 H881 109.8 no
C87 . C88 H882 109.7 no
H881 . C88 H882 109.2 no
C87 . C88 H883 109.9 no
H881 . C88 H883 109.7 no
H882 . C88 H883 108.5 no
C87 . C89 H891 110.0 no
C87 . C89 H892 109.2 no
H891 . C89 H892 110.2 no
C87 . C89 H893 109.1 no
H891 . C89 H893 109.2 no
H892 . C89 H893 109.3 no
Si83 . C190 C191 107(6) yes
Si83 . C190 C192 107(4) yes
C191 . C190 C192 104(6) yes
Si83 . C190 H1901 113.6 no
C191 . C190 H1901 110.7 no
C192 . C190 H1901 113.7 no
C190 . C191 H1911 112.3 no
C190 . C191 H1912 107.1 no
H1911 . C191 H1912 109.2 no
C190 . C191 H1913 109.5 no
H1911 . C191 H1913 109.3 no
H1912 . C191 H1913 109.3 no
C190 . C192 H1921 104.7 no
C190 . C192 H1922 105.8 no
H1921 . C192 H1922 113.2 no
C190 . C192 H1923 106.3 no
H1921 . C192 H1923 112.9 no
H1922 . C192 H1923 113.0 no
Si83 . C90 C91 116(3) yes
Si83 . C90 C92 115.7(15) yes
C91 . C90 C92 116(3) yes
Si83 . C90 H901 103.0 no
C91 . C90 H901 101.7 no
C92 . C90 H901 102.1 no
C90 . C91 H913 109.6 no
C90 . C91 H912 111.8 no
H913 . C91 H912 109.1 no
C90 . C91 H911 107.9 no
H913 . C91 H911 109.1 no
H912 . C91 H911 109.2 no
C90 . C92 H921 110.5 no
C90 . C92 H922 107.9 no
H921 . C92 H922 109.6 no
C90 . C92 H923 109.6 no
H921 . C92 H923 109.8 no
H922 . C92 H923 109.5 no
P5 . C31 C32 120.20(6) yes
P5 . C31 C36 120.15(6) yes
C32 . C31 C36 119.64(6) yes
P5 . C131 C132 120.16(6) yes
P5 . C131 C136 120.10(6) yes
C132 . C131 C136 119.63(6) yes
C31 . C32 C33 119.79(6) yes
C31 . C32 H321 120.7 no
C33 . C32 H321 119.5 no
C131 . C132 C133 119.81(6) yes
C131 . C132 H1321 120.7 no
C133 . C132 H1321 119.5 no
C32 . C33 C34 121.14(6) yes
C32 . C33 H331 119.4 no
C34 . C33 H331 119.5 no
C132 . C133 C134 121.15(6) yes
C132 . C133 H1331 119.7 no
C134 . C133 H1331 119.1 no
C33 . C34 C35 118.24(6) yes
C33 . C34 H341 121.0 no
C35 . C34 H341 120.8 no
C133 . C134 C135 118.25(6) yes
C133 . C134 H1341 121.1 no
C135 . C134 H1341 120.7 no
C34 . C35 C36 121.16(6) yes
C34 . C35 H351 119.4 no
C36 . C35 H351 119.5 no
C134 . C135 C136 121.18(6) yes
C134 . C135 H1351 119.4 no
C136 . C135 H1351 119.4 no
C35 . C36 C31 119.82(6) yes
C35 . C36 H361 120.2 no
C31 . C36 H361 120.0 no
C135 . C136 C131 119.85(6) yes
C135 . C136 H1361 120.4 no
C131 . C136 H1361 119.7 no

loop_
_geom_bond_atom_site_label_1
_geom_bond_atom_site_label_2
_geom_bond_site_symmetry_2
_geom_bond_distance
_geom_bond_publ_flag
C1 C2 . 1.373(10) yes
C1 Co3 . 1.954(7) yes
C1 Co4 . 1.945(6) yes
C1 C61 . 1.423(10) yes
C2 Co3 . 1.962(7) yes
C2 Co4 . 1.971(7) yes
C2 C81 . 1.426(11) yes
Co3 Co4 . 2.4829(14) yes
Co3 P7 . 2.239(2) yes
Co3 C11 . 1.788(9) yes
Co3 C13 . 1.789(8) yes
Co4 P5 . 2.230(2) yes
Co4 C15 . 1.760(9) yes
Co4 C17 . 1.795(10) yes
P5 C6 . 1.832(8) yes
P5 C21 . 1.843(6) yes
P5 C31 . 1.836(6) yes
P5 C6 . 1.832(8) yes
P5 C121 . 1.835(6) yes
P5 C31 . 1.836(6) yes
P5 C6 . 1.832(8) yes
P5 C21 . 1.843(6) yes
P5 C131 . 1.828(5) yes
P5 C6 . 1.832(8) yes
P5 C121 . 1.835(6) yes
P5 C131 . 1.828(5) yes
C6 P7 . 1.849(6) yes
C6 H61 . 0.972 no
C6 H62 . 0.975 no
P7 C41 . 1.855(5) yes
P7 C51 . 1.826(7) yes
P7 C141 . 1.851(6) yes
P7 C51 . 1.826(7) yes
C11 O12 . 1.151(8) yes
C13 O14 . 1.148(8) yes
C15 O16 . 1.157(8) yes
C17 O18 . 1.153(9) yes
C121 C122 . 1.407(5) yes
C121 C126 . 1.398(5) yes
C122 C123 . 1.388(5) yes
C122 H1221 . 0.927 no
C123 C124 . 1.396(5) yes
C123 H1231 . 0.934 no
C124 C125 . 1.397(5) yes
C124 H1241 . 0.932 no
C125 C126 . 1.388(5) yes
C125 H1251 . 0.936 no
C126 H1261 . 0.932 no
C21 C22 . 1.408(5) yes
C21 C26 . 1.401(5) yes
C22 C23 . 1.392(5) yes
C22 H221 . 0.927 no
C23 C24 . 1.399(5) yes
C23 H231 . 0.933 no
C24 C25 . 1.401(5) yes
C24 H241 . 0.936 no
C25 C26 . 1.390(5) yes
C25 H251 . 0.931 no
C26 H261 . 0.934 no
C41 C42 . 1.404(5) yes
C41 C46 . 1.404(5) yes
C42 C43 . 1.394(5) yes
C42 H421 . 0.931 no
C43 C44 . 1.385(5) yes
C43 H431 . 0.940 no
C44 C45 . 1.385(5) yes
C44 H441 . 0.937 no
C45 C46 . 1.395(5) yes
C45 H451 . 0.933 no
C46 H461 . 0.935 no
C141 C142 . 1.402(5) yes
C141 C146 . 1.402(5) yes
C142 C143 . 1.394(5) yes
C142 H1421 . 0.932 no
C143 C144 . 1.383(5) yes
C143 H1431 . 0.935 no
C144 C145 . 1.383(5) yes
C144 H1441 . 0.933 no
C145 C146 . 1.394(5) yes
C145 H1451 . 0.931 no
C146 H1461 . 0.932 no
C51 C52 . 1.401(10) yes
C51 C56 . 1.422(10) yes
C52 C53 . 1.392(10) yes
C52 H521 . 0.932 no
C53 C54 . 1.391(10) yes
C53 H531 . 0.929 no
C54 C55 . 1.393(11) yes
C54 H541 . 0.938 no
C55 C56 . 1.395(11) yes
C55 H551 . 0.936 no
C56 H561 . 0.930 no
C61 C62 . 1.210(9) yes
C62 C62 2_776 1.367(15) yes
C81 C82 . 1.204(10) yes
C82 Si83 . 1.844(9) yes
Si83 C84 . 1.894(10) yes
Si83 C87 . 1.908(8) yes
Si83 C90 . 1.89(2) yes
Si83 C84 . 1.894(10) yes
Si83 C87 . 1.908(8) yes
Si83 C190 . 1.88(5) yes
C84 C85 . 1.565(12) yes
C84 C86 . 1.579(11) yes
C84 H841 . 0.990 no
C85 H851 . 0.962 no
C85 H852 . 0.962 no
C85 H853 . 0.969 no
C86 H861 . 0.958 no
C86 H862 . 0.967 no
C86 H863 . 0.965 no
C87 C88 . 1.564(12) yes
C87 C89 . 1.577(12) yes
C87 H871 . 0.990 no
C88 H881 . 0.962 no
C88 H882 . 0.969 no
C88 H883 . 0.967 no
C89 H891 . 0.970 no
C89 H892 . 0.980 no
C89 H893 . 0.970 no
C190 C191 . 1.543(9) yes
C190 C192 . 1.542(9) yes
C190 H1901 . 0.984 no
C191 H1911 . 0.962 no
C191 H1912 . 0.960 no
C191 H1913 . 0.960 no
C192 H1921 . 1.119 no
C192 H1922 . 1.118 no
C192 H1923 . 1.132 no
C90 C91 . 1.545(9) yes
C90 C92 . 1.547(9) yes
C90 H901 . 0.984 no
C91 H913 . 0.964 no
C91 H912 . 0.960 no
C91 H911 . 0.962 no
C92 H921 . 0.966 no
C92 H922 . 0.969 no
C92 H923 . 0.977 no
C31 C32 . 1.396(5) yes
C31 C36 . 1.383(5) yes
C131 C132 . 1.394(5) yes
C131 C136 . 1.382(5) yes
C32 C33 . 1.411(5) yes
C32 H321 . 0.930 no
C132 C133 . 1.410(5) yes
C132 H1321 . 0.932 no
C33 C34 . 1.387(5) yes
C33 H331 . 0.934 no
C133 C134 . 1.385(5) yes
C133 H1331 . 0.931 no
C34 C35 . 1.390(5) yes
C34 H341 . 0.934 no
C134 C135 . 1.390(5) yes
C134 H1341 . 0.931 no
C35 C36 . 1.414(5) yes
C35 H351 . 0.934 no
C135 C136 . 1.413(5) yes
C135 H1351 . 0.934 no
C36 H361 . 0.931 no
C136 H1361 . 0.935 no

loop_
_geom_hbond_atom_site_label_D
_geom_hbond_atom_site_label_H
_geom_hbond_atom_site_label_A
_geom_hbond_site_symmetry_A
_geom_hbond_angle_DHA
_geom_hbond_distance_DH
_geom_hbond_distance_HA
_geom_hbond_distance_DA
_geom_hbond_publ_flag
C26 H261 C17 . 137 0.93 2.54 3.29(2) yes
C42 H1421 C13 . 147 0.97 2.54 3.40(2) yes
C142 H1421 C13 . 137 0.93 2.54 3.29(2) yes
C44 H1441 O12 1_455 150 1.01 2.54 3.46(2) yes
C144 H1441 O12 1_455 146 0.93 2.54 3.35(2) yes
C89 H892 C192 . 133 0.98 2.57 3.31(2) yes
C35 H351 O16 2_775 147 0.93 2.58 3.40(2) yes
C135 H351 O16 2_775 142 0.81 2.58 3.26(2) yes
C135 H1351 O16 2_775 135 0.93 2.53 3.26(2) yes

loop_
_platon_squeeze_void_nr
_platon_squeeze_void_average_x
_platon_squeeze_void_average_y
_platon_squeeze_void_average_z
_platon_squeeze_void_volume
_platon_squeeze_void_count_electrons
_platon_squeeze_void_content
1 0.500 0.500 0.000 363 111 ' '
